data_2236445
loop_
_publ_author_name
'Gotoh, Kazuma'
'Ishida, Hiroyuki'

_publ_section_title
;
 A triclinic polymorph of 4-cyanopyridinium hydrogen chloranilate
;
_journal_coeditor_code LH5521
_journal_issue 10
_journal_name_full 'Acta Crystallographica Section E'
_journal_page_first o2830
_journal_paper_doi 10.1107/S1600536812037221
_journal_volume 68
_journal_year 2012
_chemical_formula_iupac 'C6 H5 N2 +, C6 H Cl2 O4 -'
_chemical_formula_moiety 'C6 H5 N2 +, C6 H Cl2 O4 -'
_chemical_formula_sum 'C12 H6 Cl2 N2 O4'
_chemical_formula_weight 313.10
_chemical_name_common
;
4-cyanopyridinium hydrogen chloranilate
;
_chemical_name_systematic
;
4-Cyanopyridinium
2,5-dichloro-4-hydroxy-3,6-dioxocyclohexa-1,4-dien-1-olate
;
_space_group_IT_number 2
_symmetry_cell_setting triclinic
_symmetry_space_group_name_Hall '-P 1'
_symmetry_space_group_name_H-M 'P -1'
_atom_sites_solution_hydrogens geom
_atom_sites_solution_primary direct
_atom_sites_solution_secondary difmap
_cell_angle_alpha 111.8033(18)
_cell_angle_beta 106.258(3)
_cell_angle_gamma 90.416(3)
_cell_formula_units_Z 4
_cell_length_a 9.3918(7)
_cell_length_b 10.6652(7)
_cell_length_c 13.9135(8)
_cell_measurement_reflns_used 17217
_cell_measurement_temperature 180.0(10)
_cell_measurement_theta_max 30.1
_cell_measurement_theta_min 3.1
_cell_volume 1232.50(14)
_computing_cell_refinement 'PROCESS-AUTO (Rigaku/MSC, 2004)'
_computing_data_collection 'PROCESS-AUTO (Rigaku/MSC, 2004)'
_computing_data_reduction 'CrystalStructure (Rigaku/MSC, 2004)'
_computing_molecular_graphics 'ORTEP-3 (Farrugia, 1997)'
_computing_publication_material 'SHELXL97 (Sheldrick, 2008) and PLATON (Spek, 2009)'
_computing_structure_refinement 'SHELXL97 (Sheldrick, 2008)'
_computing_structure_solution 'SHELXS97 (Sheldrick, 2008)'
_diffrn_ambient_temperature 180.0(10)
_diffrn_measured_fraction_theta_full 0.998
_diffrn_measured_fraction_theta_max 0.990
_diffrn_measurement_device_type 'Rigaku R-AXIS RAPID II'
_diffrn_measurement_method \w
_diffrn_radiation_type 'Mo K\a'
_diffrn_radiation_wavelength 0.71075
_diffrn_reflns_av_R_equivalents 0.1080
_diffrn_reflns_av_sigmaI/netI 0.1047
_diffrn_reflns_limit_h_max 13
_diffrn_reflns_limit_h_min -13
_diffrn_reflns_limit_k_max 14
_diffrn_reflns_limit_k_min -14
_diffrn_reflns_limit_l_max 19
_diffrn_reflns_limit_l_min -19
_diffrn_reflns_number 21354
_diffrn_reflns_theta_full 25.00
_diffrn_reflns_theta_max 30.03
_exptl_absorpt_coefficient_mu 0.540
_exptl_absorpt_correction_T_max 0.953
_exptl_absorpt_correction_T_min 0.866
_exptl_absorpt_correction_type numerical
_exptl_absorpt_process_details
;
(NUMABS; Higashi, 1999)
;
_exptl_crystal_colour brown
_exptl_crystal_density_diffrn 1.687
_exptl_crystal_density_method 'not measured'
_exptl_crystal_description platelet
_exptl_crystal_F_000 632.00
_exptl_crystal_size_max 0.36
_exptl_crystal_size_mid 0.31
_exptl_crystal_size_min 0.09
_refine_diff_density_max 0.893
_refine_diff_density_min -0.833
_refine_ls_extinction_method none
_refine_ls_goodness_of_fit_ref 0.994
_refine_ls_hydrogen_treatment mixed
_refine_ls_matrix_type full
_refine_ls_number_parameters 377
_refine_ls_number_reflns 7135
_refine_ls_number_restraints 0
_refine_ls_restrained_S_all 0.994
_refine_ls_R_factor_all 0.0843
_refine_ls_R_factor_gt 0.0655
_refine_ls_shift/su_max 0.001
_refine_ls_shift/su_mean 0.000
_refine_ls_structure_factor_coef Fsqd
_refine_ls_weighting_details 'calc w=1/[\s^2^(Fo^2^)+(0.0762P)^2^+0.0000P] where P=(Fo^2^+2Fc^2^)/3'
_refine_ls_weighting_scheme calc
_refine_ls_wR_factor_gt 0.1553
_refine_ls_wR_factor_ref 0.1641
_reflns_number_gt 4934
_reflns_number_total 7135
_reflns_threshold_expression I>2sigma(I)
_cod_data_source_file lh5521.cif
_cod_data_source_block I
_cod_database_code 2236445
_cod_database_fobs_code 2236445

loop_
_symmetry_equiv_pos_site_id
_symmetry_equiv_pos_as_xyz
1 +X,+Y,+Z
2 -X,-Y,-Z

loop_
_atom_site_type_symbol
_atom_site_label
_atom_site_fract_x
_atom_site_fract_y
_atom_site_fract_z
_atom_site_U_iso_or_equiv
_atom_site_adp_type
_atom_site_calc_flag
_atom_site_refinement_flags
_atom_site_occupancy
_atom_site_symmetry_multiplicity
Cl Cl1 0.29193(7) 0.49544(6) -0.10659(5) 0.04057(16) Uani d . 1 1
Cl Cl2 0.68163(7) 1.06889(5) 0.18401(5) 0.03666(15) Uani d . 1 1
Cl Cl3 0.21149(7) 0.59716(6) 0.62343(5) 0.03851(16) Uani d . 1 1
Cl Cl4 -0.16421(7) 0.85552(7) 0.30375(5) 0.04279(17) Uani d . 1 1
O O1 0.51735(19) 0.64141(17) -0.15370(13) 0.0396(4) Uani d . 1 1
O O2 0.32328(17) 0.66708(16) 0.12870(12) 0.0346(3) Uani d . 1 1
O O3 0.48242(18) 0.91360(17) 0.24401(13) 0.0363(4) Uani d . 1 1
O O4 0.67459(19) 0.88479(17) -0.03878(14) 0.0343(4) Uani d . 1 1
O O5 -0.01092(19) 0.79448(17) 0.65480(13) 0.0384(4) Uani d . 1 1
O O6 0.19311(18) 0.52007(16) 0.38448(13) 0.0364(4) Uani d . 1 1
O O7 0.04975(18) 0.65162(17) 0.26162(13) 0.0370(4) Uani d . 1 1
O O8 -0.16121(19) 0.90831(17) 0.53085(14) 0.0376(4) Uani d . 1 1
N N1 0.4187(2) 0.7224(2) 0.33632(16) 0.0344(4) Uani d . 1 1
N N2 0.6554(2) 0.7841(2) 0.74522(17) 0.0424(5) Uani d . 1 1
N N3 0.0861(2) 0.3707(2) 0.16703(16) 0.0341(4) Uani d . 1 1
N N4 -0.1526(2) 0.0443(2) -0.24595(17) 0.0413(5) Uani d . 1 1
C C1 0.4981(2) 0.7009(2) -0.06484(17) 0.0298(4) Uani d . 1 1
C C2 0.3989(2) 0.6506(2) -0.02287(17) 0.0302(4) Uani d . 1 1
C C3 0.3974(2) 0.7129(2) 0.08301(17) 0.0296(4) Uani d . 1 1
C C4 0.4895(2) 0.8540(2) 0.15269(17) 0.0289(4) Uani d . 1 1
C C5 0.5819(2) 0.9100(2) 0.10598(17) 0.0296(4) Uani d . 1 1
C C6 0.5880(2) 0.8389(2) 0.00544(17) 0.0292(4) Uani d . 1 1
C C7 0.0119(2) 0.7548(2) 0.56596(17) 0.0301(4) Uani d . 1 1
C C8 0.1100(2) 0.6605(2) 0.53026(18) 0.0306(4) Uani d . 1 1
C C9 0.1187(2) 0.6129(2) 0.42538(17) 0.0292(4) Uani d . 1 1
C C10 0.0303(2) 0.6811(2) 0.35009(17) 0.0305(4) Uani d . 1 1
C C11 -0.0679(2) 0.7803(2) 0.38836(18) 0.0319(4) Uani d . 1 1
C C12 -0.0762(2) 0.8166(2) 0.48929(18) 0.0301(4) Uani d . 1 1
C C13 0.3814(3) 0.8248(2) 0.41276(19) 0.0354(5) Uani d . 1 1
H H13 0.3173 0.8851 0.3923 0.042 Uiso calc R 1 1
C C14 0.4348(3) 0.8434(2) 0.52031(19) 0.0338(5) Uani d . 1 1
H H14 0.4081 0.9150 0.5750 0.041 Uiso calc R 1 1
C C15 0.5302(3) 0.7526(2) 0.54595(18) 0.0321(4) Uani d . 1 1
C C16 0.5662(3) 0.6461(2) 0.46590(19) 0.0378(5) Uani d . 1 1
H H16 0.6298 0.5841 0.4839 0.045 Uiso calc R 1 1
C C17 0.5075(3) 0.6327(2) 0.3596(2) 0.0381(5) Uani d . 1 1
H H17 0.5296 0.5603 0.3030 0.046 Uiso calc R 1 1
C C18 0.5972(3) 0.7707(2) 0.65759(19) 0.0357(5) Uani d . 1 1
C C19 0.1208(3) 0.4009(2) 0.09031(19) 0.0359(5) Uani d . 1 1
H H19 0.1878 0.4798 0.1103 0.043 Uiso calc R 1 1
C C20 0.0589(3) 0.3172(2) -0.01748(18) 0.0342(5) Uani d . 1 1
H H20 0.0824 0.3372 -0.0728 0.041 Uiso calc R 1 1
C C21 -0.0390(2) 0.2024(2) -0.04369(17) 0.0303(4) Uani d . 1 1
C C22 -0.0737(3) 0.1742(2) 0.03736(19) 0.0355(5) Uani d . 1 1
H H22 -0.1409 0.0965 0.0200 0.043 Uiso calc R 1 1
C C23 -0.0083(3) 0.2619(2) 0.14348(19) 0.0363(5) Uani d . 1 1
H H23 -0.0304 0.2448 0.2004 0.044 Uiso calc R 1 1
C C24 -0.1034(3) 0.1137(2) -0.15641(18) 0.0340(5) Uani d . 1 1
H H1 0.384(3) 0.713(3) 0.263(3) 0.063(9) Uiso d . 1 1
H H3 0.121(3) 0.432(3) 0.236(3) 0.056(9) Uiso d . 1 1
H H4 0.665(4) 0.833(4) -0.100(3) 0.068(11) Uiso d . 1 1
H H8 -0.140(4) 0.918(4) 0.603(4) 0.097(13) Uiso d . 1 1

loop_
_atom_site_aniso_label
_atom_site_aniso_U_11
_atom_site_aniso_U_22
_atom_site_aniso_U_33
_atom_site_aniso_U_12
_atom_site_aniso_U_13
_atom_site_aniso_U_23
Cl1 0.0498(4) 0.0352(3) 0.0327(3) -0.0051(3) 0.0117(3) 0.0097(2)
Cl2 0.0453(3) 0.0310(3) 0.0314(3) -0.0010(2) 0.0092(2) 0.0116(2)
Cl3 0.0490(3) 0.0387(3) 0.0311(3) 0.0160(3) 0.0107(3) 0.0180(2)
Cl4 0.0500(4) 0.0509(4) 0.0361(3) 0.0186(3) 0.0126(3) 0.0265(3)
O1 0.0532(10) 0.0367(9) 0.0316(8) 0.0031(8) 0.0210(8) 0.0102(7)
O2 0.0398(9) 0.0382(8) 0.0290(8) 0.0011(7) 0.0142(7) 0.0139(7)
O3 0.0433(9) 0.0379(8) 0.0292(8) 0.0064(7) 0.0169(7) 0.0104(7)
O4 0.0431(9) 0.0355(8) 0.0282(8) 0.0033(7) 0.0172(7) 0.0119(7)
O5 0.0533(10) 0.0417(9) 0.0305(8) 0.0177(8) 0.0226(8) 0.0181(7)
O6 0.0396(9) 0.0368(8) 0.0322(8) 0.0112(7) 0.0112(7) 0.0123(7)
O7 0.0490(10) 0.0388(9) 0.0289(8) 0.0111(7) 0.0183(7) 0.0145(7)
O8 0.0428(9) 0.0399(9) 0.0348(9) 0.0173(7) 0.0156(8) 0.0168(8)
N1 0.0418(11) 0.0349(9) 0.0277(9) 0.0021(8) 0.0118(8) 0.0127(8)
N2 0.0492(12) 0.0501(12) 0.0346(10) 0.0079(10) 0.0168(10) 0.0210(10)
N3 0.0393(10) 0.0356(10) 0.0286(9) 0.0110(8) 0.0114(9) 0.0127(9)
N4 0.0495(12) 0.0425(11) 0.0331(10) 0.0096(9) 0.0152(10) 0.0139(9)
C1 0.0364(11) 0.0292(10) 0.0274(10) 0.0085(9) 0.0120(9) 0.0132(9)
C2 0.0349(11) 0.0279(10) 0.0267(10) 0.0035(9) 0.0089(9) 0.0099(9)
C3 0.0318(11) 0.0303(10) 0.0281(10) 0.0046(8) 0.0080(9) 0.0135(9)
C4 0.0317(10) 0.0310(10) 0.0277(10) 0.0094(9) 0.0111(9) 0.0138(9)
C5 0.0326(11) 0.0284(10) 0.0286(10) 0.0042(8) 0.0088(9) 0.0123(9)
C6 0.0316(10) 0.0303(10) 0.0288(10) 0.0059(8) 0.0093(9) 0.0148(9)
C7 0.0332(11) 0.0297(10) 0.0286(10) 0.0038(9) 0.0080(9) 0.0138(9)
C8 0.0345(11) 0.0304(10) 0.0289(10) 0.0070(9) 0.0073(9) 0.0153(9)
C9 0.0299(10) 0.0291(10) 0.0288(10) 0.0049(8) 0.0084(9) 0.0118(9)
C10 0.0331(11) 0.0312(10) 0.0278(10) 0.0026(9) 0.0081(9) 0.0129(9)
C11 0.0346(11) 0.0355(11) 0.0291(10) 0.0064(9) 0.0078(9) 0.0177(9)
C12 0.0315(11) 0.0293(10) 0.0315(11) 0.0068(9) 0.0113(9) 0.0127(9)
C13 0.0405(12) 0.0333(11) 0.0360(12) 0.0060(10) 0.0126(10) 0.0166(10)
C14 0.0408(12) 0.0313(10) 0.0313(10) 0.0069(9) 0.0149(10) 0.0114(9)
C15 0.0367(11) 0.0345(11) 0.0284(10) 0.0023(9) 0.0116(9) 0.0147(9)
C16 0.0463(13) 0.0356(11) 0.0362(12) 0.0108(10) 0.0175(11) 0.0155(10)
C17 0.0472(13) 0.0363(12) 0.0346(11) 0.0093(10) 0.0193(11) 0.0128(10)
C18 0.0407(12) 0.0390(12) 0.0338(11) 0.0078(10) 0.0166(10) 0.0173(10)
C19 0.0383(12) 0.0352(11) 0.0371(12) 0.0039(9) 0.0138(10) 0.0158(10)
C20 0.0409(12) 0.0360(11) 0.0313(11) 0.0061(10) 0.0159(10) 0.0156(10)
C21 0.0354(11) 0.0322(10) 0.0276(10) 0.0093(9) 0.0133(9) 0.0136(9)
C22 0.0435(13) 0.0348(11) 0.0346(11) 0.0047(10) 0.0162(10) 0.0172(10)
C23 0.0465(13) 0.0400(12) 0.0311(11) 0.0113(10) 0.0170(10) 0.0194(10)
C24 0.0373(12) 0.0378(11) 0.0317(11) 0.0083(10) 0.0140(10) 0.0160(10)

loop_
_atom_type_symbol
_atom_type_description
_atom_type_scat_dispersion_real
_atom_type_scat_dispersion_imag
_atom_type_scat_source
C C 0.0033 0.0016 'International Tables Vol C Tables 4.2.6.8 and 6.1.1.4'
H H 0.0000 0.0000 'International Tables Vol C Tables 4.2.6.8 and 6.1.1.4'
O O 0.0106 0.0060 'International Tables Vol C Tables 4.2.6.8 and 6.1.1.4'
N N 0.0061 0.0033 'International Tables Vol C Tables 4.2.6.8 and 6.1.1.4'
Cl Cl 0.1484 0.1585 'International Tables Vol C Tables 4.2.6.8 and 6.1.1.4'

loop_
_geom_angle_atom_site_label_1
_geom_angle_atom_site_label_2
_geom_angle_atom_site_label_3
_geom_angle
C6 O4 H4 111(2)
C12 O8 H8 105(2)
C13 N1 C17 122.6(2)
C13 N1 H1 120(2)
C17 N1 H1 118(2)
C23 N3 C19 122.6(2)
C23 N3 H3 119.4(19)
C19 N3 H3 118(2)
O1 C1 C2 125.5(2)
O1 C1 C6 116.86(18)
C2 C1 C6 117.66(19)
C3 C2 C1 122.6(2)
C3 C2 Cl1 120.10(16)
C1 C2 Cl1 116.92(17)
O2 C3 C2 126.0(2)
O2 C3 C4 115.97(19)
C2 C3 C4 117.96(18)
O3 C4 C5 122.7(2)
O3 C4 C3 118.70(18)
C5 C4 C3 118.59(18)
C6 C5 C4 120.3(2)
C6 C5 Cl2 121.68(16)
C4 C5 Cl2 117.99(16)
O4 C6 C5 122.1(2)
O4 C6 C1 115.73(19)
C5 C6 C1 122.17(18)
O5 C7 C8 127.07(19)
O5 C7 C12 114.44(19)
C8 C7 C12 118.49(19)
C9 C8 C7 122.90(18)
C9 C8 Cl3 120.81(16)
C7 C8 Cl3 116.14(16)
O6 C9 C8 126.72(19)
O6 C9 C10 116.38(18)
C8 C9 C10 116.90(18)
O7 C10 C11 122.69(19)
O7 C10 C9 117.86(19)
C11 C10 C9 119.41(18)
C12 C11 C10 120.14(19)
C12 C11 Cl4 121.12(18)
C10 C11 Cl4 118.65(16)
O8 C12 C11 123.68(19)
O8 C12 C7 114.58(18)
C11 C12 C7 121.7(2)
N1 C13 C14 120.7(2)
N1 C13 H13 119.6
C14 C13 H13 119.6
C13 C14 C15 117.2(2)
C13 C14 H14 121.4
C15 C14 H14 121.4
C16 C15 C14 121.4(2)
C16 C15 C18 118.3(2)
C14 C15 C18 120.2(2)
C17 C16 C15 118.3(2)
C17 C16 H16 120.9
C15 C16 H16 120.9
N1 C17 C16 119.8(2)
N1 C17 H17 120.1
C16 C17 H17 120.1
N2 C18 C15 177.4(3)
N3 C19 C20 119.8(2)
N3 C19 H19 120.1
C20 C19 H19 120.1
C19 C20 C21 118.5(2)
C19 C20 H20 120.7
C21 C20 H20 120.7
C22 C21 C20 120.5(2)
C22 C21 C24 120.7(2)
C20 C21 C24 118.83(19)
C23 C22 C21 118.2(2)
C23 C22 H22 120.9
C21 C22 H22 120.9
N3 C23 C22 120.4(2)
N3 C23 H23 119.8
C22 C23 H23 119.8
N4 C24 C21 178.9(3)

loop_
_geom_bond_atom_site_label_1
_geom_bond_atom_site_label_2
_geom_bond_distance
Cl1 C2 1.730(2)
Cl2 C5 1.722(2)
Cl3 C8 1.736(2)
Cl4 C11 1.721(2)
O1 C1 1.228(3)
O2 C3 1.265(2)
O3 C4 1.213(2)
O4 C6 1.333(2)
O4 H4 0.80(4)
O5 C7 1.231(2)
O6 C9 1.267(3)
O7 C10 1.219(2)
O8 C12 1.334(3)
O8 H8 0.93(4)
N1 C13 1.341(3)
N1 C17 1.344(3)
N1 H1 0.95(3)
N2 C18 1.141(3)
N3 C23 1.334(3)
N3 C19 1.341(3)
N3 H3 0.90(3)
N4 C24 1.141(3)
C1 C2 1.424(3)
C1 C6 1.512(3)
C2 C3 1.377(3)
C3 C4 1.543(3)
C4 C5 1.460(3)
C5 C6 1.339(3)
C7 C8 1.416(3)
C7 C12 1.514(3)
C8 C9 1.382(3)
C9 C10 1.551(3)
C10 C11 1.457(3)
C11 C12 1.336(3)
C13 C14 1.374(3)
C13 H13 0.9500
C14 C15 1.399(3)
C14 H14 0.9500
C15 C16 1.386(3)
C15 C18 1.440(3)
C16 C17 1.377(3)
C16 H16 0.9500
C17 H17 0.9500
C19 C20 1.376(3)
C19 H19 0.9500
C20 C21 1.393(3)
C20 H20 0.9500
C21 C22 1.387(3)
C21 C24 1.442(3)
C22 C23 1.375(3)
C22 H22 0.9500
C23 H23 0.9500

loop_
_geom_hbond_atom_site_label_D
_geom_hbond_atom_site_label_H
_geom_hbond_atom_site_label_A
_geom_hbond_site_symmetry_A
_geom_hbond_distance_DH
_geom_hbond_distance_HA
_geom_hbond_distance_DA
_geom_hbond_angle_DHA
N1 H1 O2 . 0.95(4) 1.67(4) 2.602(2) 170(3)
N3 H3 O6 . 0.90(4) 1.84(4) 2.719(3) 166(3)
O4 H4 N2 1_554 0.80(4) 1.99(4) 2.741(3) 155(4)
O8 H8 N4 1_566 0.93(5) 2.07(5) 2.875(3) 144(4)
C13 H13 N4 2_565 0.95 2.55 3.407(3) 150
C14 H14 O3 2_676 0.95 2.42 3.209(3) 141
C16 H16 Cl3 2_666 0.95 2.71 3.431(3) 133
C17 H17 O1 2_665 0.95 2.30 3.194(3) 157
C19 H19 O2 . 0.95 2.25 3.192(3) 170
C20 H20 Cl1 . 0.95 2.83 3.626(3) 142
C23 H23 O5 2_566 0.95 2.14 3.040(3) 158

loop_
_geom_torsion_atom_site_label_1
_geom_torsion_atom_site_label_2
_geom_torsion_atom_site_label_3
_geom_torsion_atom_site_label_4
_geom_torsion
O1 C1 C2 C3 170.6(2)
C6 C1 C2 C3 -9.2(3)
O1 C1 C2 Cl1 -2.5(3)
C6 C1 C2 Cl1 177.63(15)
C1 C2 C3 O2 -172.6(2)
Cl1 C2 C3 O2 0.3(3)
C1 C2 C3 C4 9.6(3)
Cl1 C2 C3 C4 -177.44(15)
O2 C3 C4 O3 -2.2(3)
C2 C3 C4 O3 175.76(19)
O2 C3 C4 C5 177.69(18)
C2 C3 C4 C5 -4.4(3)
O3 C4 C5 C6 178.8(2)
C3 C4 C5 C6 -1.1(3)
O3 C4 C5 Cl2 -1.2(3)
C3 C4 C5 Cl2 178.92(14)
C4 C5 C6 O4 -177.88(19)
Cl2 C5 C6 O4 2.1(3)
C4 C5 C6 C1 1.6(3)
Cl2 C5 C6 C1 -178.48(15)
O1 C1 C6 O4 2.9(3)
C2 C1 C6 O4 -177.21(18)
O1 C1 C6 C5 -176.6(2)
C2 C1 C6 C5 3.3(3)
O5 C7 C8 C9 174.2(2)
C12 C7 C8 C9 -6.1(3)
O5 C7 C8 Cl3 -1.5(3)
C12 C7 C8 Cl3 178.26(15)
C7 C8 C9 O6 -173.2(2)
Cl3 C8 C9 O6 2.2(3)
C7 C8 C9 C10 7.6(3)
Cl3 C8 C9 C10 -176.91(15)
O6 C9 C10 O7 -7.3(3)
C8 C9 C10 O7 171.9(2)
O6 C9 C10 C11 174.71(19)
C8 C9 C10 C11 -6.1(3)
O7 C10 C11 C12 -174.8(2)
C9 C10 C11 C12 3.1(3)
O7 C10 C11 Cl4 1.7(3)
C9 C10 C11 Cl4 179.63(15)
C10 C11 C12 O8 178.7(2)
Cl4 C11 C12 O8 2.3(3)
C10 C11 C12 C7 -1.4(3)
Cl4 C11 C12 C7 -177.88(16)
O5 C7 C12 O8 2.3(3)
C8 C7 C12 O8 -177.45(19)
O5 C7 C12 C11 -177.6(2)
C8 C7 C12 C11 2.7(3)
C17 N1 C13 C14 0.8(3)
N1 C13 C14 C15 0.7(3)
C13 C14 C15 C16 -1.6(3)
C13 C14 C15 C18 176.4(2)
C14 C15 C16 C17 1.0(3)
C18 C15 C16 C17 -177.1(2)
C13 N1 C17 C16 -1.4(3)
C15 C16 C17 N1 0.5(3)
C23 N3 C19 C20 -0.5(3)
N3 C19 C20 C21 0.0(3)
C19 C20 C21 C22 0.5(3)
C19 C20 C21 C24 -179.5(2)
C20 C21 C22 C23 -0.4(3)
C24 C21 C22 C23 179.6(2)
C19 N3 C23 C22 0.6(3)
C21 C22 C23 N3 -0.1(3)

loop_
_cod_related_entry_id
_cod_related_entry_database
_cod_related_entry_code
1 ChemSpider 30658117
